data_7114404
loop_
_publ_author_name
'Lu, Wei'
'Zhu, Nianyong'
'Che, Chi-Ming'

_publ_section_title
;
 Tethered trinuclear cyclometalated platinum(ii) complexes: from crystal
 engineering to tunable emission energyElectronic supplementary
 information (ESI) available: schemetic drawings for 1--4, perspective
 view of cation of 4(ClO4)3&#x00B7;1.5Et2O&#x00B7;CH3CN and refinement
 details for X-ray crystallography. See
 http://www.rsc.org/suppdata/cc/b2/b200723a/
;
_journal_issue 8
_journal_name_full 'Chemical Communications'
_journal_page_first 900
_journal_paper_doi 10.1039/b200723a
_journal_year 2002
_chemical_formula_moiety 'C90 H90 P3 Pt3'
_chemical_formula_sum 'C80 H64 Cl3 N6 O13 P3 Pt3'
_chemical_formula_weight 2101.90
_chemical_name_systematic 'Complex 2(ClO4)3.H2O'
_space_group_IT_number 14
_symmetry_cell_setting monoclinic
_symmetry_space_group_name_Hall '-P 2ybc'
_symmetry_space_group_name_H-M 'P 1 21/c 1'
_atom_sites_solution_hydrogens geom
_atom_sites_solution_primary direct
_atom_sites_solution_secondary difmap
_audit_creation_method SHELXL-97
_cell_angle_alpha 90.00
_cell_angle_beta 92.92(3)
_cell_angle_gamma 90.00
_cell_formula_units_Z 4
_cell_length_a 15.592(3)
_cell_length_b 12.671(3)
_cell_length_c 38.474(8)
_cell_measurement_reflns_used 0
_cell_measurement_temperature 301(2)
_cell_measurement_theta_max 0
_cell_measurement_theta_min 0
_cell_volume 7591(3)
_computing_molecular_graphics 'Ortep-3 for Windows (Farrugia, 1997)'
_computing_publication_material 'WinGX publication routines (Farrugia, 1999)'
_computing_structure_refinement 'SHELXL-97 (Sheldrick, 1997)'
_computing_structure_solution 'SHELXS-97 (Sheldrick, 1997)'
_diffrn_ambient_temperature 301(2)
_diffrn_measured_fraction_theta_full 0.708
_diffrn_measured_fraction_theta_max 0.708
_diffrn_radiation_monochromator graphite
_diffrn_radiation_source 'fine-focus sealed tube'
_diffrn_radiation_type MoK\a
_diffrn_radiation_wavelength 0.71073
_diffrn_reflns_av_R_equivalents 0.0711
_diffrn_reflns_av_sigmaI/netI 0.1189
_diffrn_reflns_limit_h_max 18
_diffrn_reflns_limit_h_min -18
_diffrn_reflns_limit_k_max 15
_diffrn_reflns_limit_k_min -11
_diffrn_reflns_limit_l_max 46
_diffrn_reflns_limit_l_min -45
_diffrn_reflns_number 17209
_diffrn_reflns_theta_full 25.56
_diffrn_reflns_theta_max 25.56
_diffrn_reflns_theta_min 1.31
_exptl_absorpt_coefficient_mu 5.752
_exptl_absorpt_correction_type none
_exptl_crystal_colour 'deep red'
_exptl_crystal_density_diffrn 1.839
_exptl_crystal_density_method 'not measured'
_exptl_crystal_description prism
_exptl_crystal_F_000 4080
_exptl_crystal_size_max 0.5
_exptl_crystal_size_mid 0.3
_exptl_crystal_size_min 0.1
_refine_diff_density_max 0.860
_refine_diff_density_min -2.009
_refine_diff_density_rms 0.250
_refine_ls_extinction_method none
_refine_ls_goodness_of_fit_ref 0.880
_refine_ls_hydrogen_treatment mixed
_refine_ls_matrix_type full
_refine_ls_number_parameters 965
_refine_ls_number_reflns 10070
_refine_ls_number_restraints 0
_refine_ls_restrained_S_all 0.880
_refine_ls_R_factor_all 0.0794
_refine_ls_R_factor_gt 0.0487
_refine_ls_shift/su_max 0.001
_refine_ls_shift/su_mean 0.000
_refine_ls_structure_factor_coef Fsqd
_refine_ls_weighting_details 'calc w=1/[\s^2^(Fo^2^)+(0.0697P)^2^+0.0000P] where P=(Fo^2^+2Fc^2^)/3'
_refine_ls_weighting_scheme calc
_refine_ls_wR_factor_gt 0.1196
_refine_ls_wR_factor_ref 0.1438
_reflns_number_gt 6027
_reflns_number_total 10070
_reflns_threshold_expression >2sigma(I)
_cod_data_source_file b200723a.txt
_cod_data_source_block mar216
_cod_original_sg_symbol_H-M 'P 21/c'
_cod_database_code 7114404

loop_
_symmetry_equiv_pos_as_xyz
'x, y, z'
'-x, y+1/2, -z+1/2'
'-x, -y, -z'
'x, -y-1/2, z-1/2'

loop_
_atom_site_label
_atom_site_type_symbol
_atom_site_fract_x
_atom_site_fract_y
_atom_site_fract_z
_atom_site_U_iso_or_equiv
_atom_site_adp_type
_atom_site_occupancy
_atom_site_symmetry_multiplicity
_atom_site_calc_flag
_atom_site_refinement_flags
Pt1 Pt 0.46322(3) 0.13966(4) 0.179355(12) 0.04083(15) Uani 1 1 d .
Pt2 Pt 0.28596(3) 0.11705(3) 0.134602(11) 0.03948(14) Uani 1 1 d .
Pt3 Pt 0.12041(3) 0.11105(4) 0.073654(13) 0.04628(16) Uani 1 1 d .
P1 P 0.5410(2) 0.1309(2) 0.13137(8) 0.0386(7) Uani 1 1 d .
P2 P 0.3613(2) 0.1708(2) 0.08910(8) 0.0386(7) Uani 1 1 d .
P3 P 0.2134(2) 0.1244(2) 0.03079(8) 0.0432(8) Uani 1 1 d .
N1 N 0.4597(6) -0.0203(8) 0.1981(3) 0.049(3) Uani 1 1 d .
N2 N 0.3948(6) 0.1523(9) 0.2227(3) 0.050(3) Uani 1 1 d .
N3 N 0.2280(7) 0.2579(8) 0.1575(3) 0.051(3) Uani 1 1 d .
N4 N 0.2161(6) 0.0578(8) 0.1720(3) 0.046(3) Uani 1 1 d .
N5 N 0.1290(7) -0.0570(8) 0.0839(3) 0.051(3) Uani 1 1 d .
N6 N 0.0392(7) 0.0926(10) 0.1119(3) 0.058(3) Uani 1 1 d .
C1 C 0.4457(8) 0.2998(10) 0.1794(4) 0.050(3) Uani 1 1 d .
C2 C 0.4728(8) 0.3728(11) 0.1568(4) 0.060(4) Uani 1 1 d .
H2 H 0.5030 0.3524 0.1377 0.072 Uiso 1 1 calc R
C3 C 0.4545(10) 0.4805(11) 0.1626(5) 0.082(5) Uani 1 1 d .
H3 H 0.4737 0.5311 0.1473 0.099 Uiso 1 1 calc R
C4 C 0.4078(11) 0.5123(13) 0.1911(5) 0.088(6) Uani 1 1 d .
H4 H 0.3947 0.5830 0.1947 0.105 Uiso 1 1 calc R
C5 C 0.3825(10) 0.4361(12) 0.2133(4) 0.072(4) Uani 1 1 d .
H5 H 0.3532 0.4561 0.2327 0.086 Uiso 1 1 calc R
C6 C 0.3985(8) 0.3315(10) 0.2082(4) 0.051(3) Uani 1 1 d .
C7 C 0.3679(9) 0.2511(11) 0.2309(4) 0.061(4) Uani 1 1 d .
C8 C 0.3152(10) 0.2668(15) 0.2592(4) 0.086(6) Uani 1 1 d .
H8 H 0.2938 0.3328 0.2648 0.103 Uiso 1 1 calc R
C9 C 0.2974(11) 0.1750(15) 0.2784(5) 0.094(6) Uani 1 1 d .
H9 H 0.2635 0.1808 0.2975 0.112 Uiso 1 1 calc R
C10 C 0.3279(10) 0.0792(14) 0.2700(4) 0.083(5) Uani 1 1 d .
H10 H 0.3151 0.0207 0.2833 0.100 Uiso 1 1 calc R
C11 C 0.3773(9) 0.0674(12) 0.2419(3) 0.059(4) Uani 1 1 d .
C12 C 0.4131(8) -0.0288(11) 0.2277(4) 0.053(4) Uani 1 1 d .
C13 C 0.4041(10) -0.1221(12) 0.2438(4) 0.076(5) Uani 1 1 d .
H13 H 0.3736 -0.1254 0.2639 0.091 Uiso 1 1 calc R
C14 C 0.4393(10) -0.2135(13) 0.2308(4) 0.078(5) Uani 1 1 d .
H14 H 0.4330 -0.2783 0.2417 0.094 Uiso 1 1 calc R
C15 C 0.4846(10) -0.2042(11) 0.2006(4) 0.073(5) Uani 1 1 d .
H15 H 0.5091 -0.2638 0.1911 0.088 Uiso 1 1 calc R
C16 C 0.4933(9) -0.1091(10) 0.1850(4) 0.058(4) Uani 1 1 d .
H16 H 0.5233 -0.1050 0.1647 0.070 Uiso 1 1 calc R
C17 C 0.3140(8) -0.0406(9) 0.1298(3) 0.044(3) Uani 1 1 d .
C18 C 0.3655(7) -0.0947(8) 0.1073(3) 0.041(3) Uani 1 1 d .
H18 H 0.3931 -0.0574 0.0903 0.049 Uiso 1 1 calc R
C19 C 0.3769(8) -0.2037(10) 0.1097(4) 0.059(4) Uani 1 1 d .
H19 H 0.4120 -0.2378 0.0944 0.071 Uiso 1 1 calc R
C20 C 0.3364(9) -0.2619(10) 0.1347(4) 0.068(4) Uani 1 1 d .
H20 H 0.3450 -0.3344 0.1364 0.081 Uiso 1 1 calc R
C21 C 0.2842(9) -0.2121(10) 0.1565(3) 0.059(4) Uani 1 1 d .
H21 H 0.2556 -0.2507 0.1729 0.070 Uiso 1 1 calc R
C22 C 0.2734(8) -0.1042(9) 0.1545(3) 0.049(3) Uani 1 1 d .
C23 C 0.2197(8) -0.0466(10) 0.1785(3) 0.048(3) Uani 1 1 d .
C24 C 0.1704(9) -0.0897(11) 0.2048(4) 0.068(4) Uani 1 1 d .
H24 H 0.1699 -0.1622 0.2085 0.082 Uiso 1 1 calc R
C25 C 0.1231(10) -0.0244(13) 0.2248(4) 0.084(5) Uani 1 1 d .
H25 H 0.0944 -0.0508 0.2436 0.101 Uiso 1 1 calc R
C26 C 0.1191(9) 0.0801(12) 0.2166(4) 0.074(5) Uani 1 1 d .
H26 H 0.0827 0.1235 0.2286 0.089 Uiso 1 1 calc R
C27 C 0.1665(8) 0.1240(10) 0.1914(3) 0.054(4) Uani 1 1 d .
C28 C 0.1711(9) 0.2327(11) 0.1813(4) 0.056(4) Uani 1 1 d .
C29 C 0.1231(9) 0.3141(12) 0.1956(4) 0.073(5) Uani 1 1 d .
H29 H 0.0834 0.2966 0.2119 0.088 Uiso 1 1 calc R
C30 C 0.1319(10) 0.4162(13) 0.1869(5) 0.079(5) Uani 1 1 d .
H30 H 0.0967 0.4681 0.1955 0.095 Uiso 1 1 calc R
C31 C 0.1960(10) 0.4407(11) 0.1644(5) 0.076(5) Uani 1 1 d .
H31 H 0.2084 0.5106 0.1593 0.092 Uiso 1 1 calc R
C32 C 0.2419(9) 0.3584(9) 0.1494(3) 0.054(3) Uani 1 1 d .
H32 H 0.2829 0.3745 0.1335 0.065 Uiso 1 1 calc R
C33 C 0.0738(9) 0.2605(10) 0.0748(4) 0.058(4) Uani 1 1 d .
C34 C 0.0797(9) 0.3419(12) 0.0547(5) 0.081(5) Uani 1 1 d .
H34 H 0.1110 0.3331 0.0350 0.098 Uiso 1 1 calc R
C35 C 0.0428(12) 0.4449(14) 0.0598(6) 0.099(7) Uani 1 1 d .
H35 H 0.0512 0.5005 0.0445 0.119 Uiso 1 1 calc R
C36 C -0.0044(12) 0.4552(15) 0.0878(7) 0.119(9) Uani 1 1 d .
H36 H -0.0281 0.5209 0.0923 0.143 Uiso 1 1 calc R
C37 C -0.0203(9) 0.3697(15) 0.1113(5) 0.097(7) Uani 1 1 d .
H37 H -0.0549 0.3782 0.1301 0.116 Uiso 1 1 calc R
C38 C 0.0201(8) 0.2707(13) 0.1042(4) 0.065(4) Uani 1 1 d .
C39 C -0.0024(9) 0.1767(13) 0.1245(4) 0.068(4) Uani 1 1 d .
C40 C -0.0598(10) 0.1631(17) 0.1514(5) 0.097(6) Uani 1 1 d .
H40 H -0.0888 0.2201 0.1605 0.117 Uiso 1 1 calc R
C41 C -0.0709(12) 0.0651(17) 0.1631(5) 0.097(6) Uani 1 1 d .
H41 H -0.1075 0.0558 0.1812 0.117 Uiso 1 1 calc R
C42 C -0.0324(10) -0.0214(16) 0.1505(5) 0.090(5) Uani 1 1 d .
H42 H -0.0427 -0.0887 0.1590 0.108 Uiso 1 1 calc R
C43 C 0.0245(9) -0.0033(14) 0.1236(5) 0.070(4) Uani 1 1 d .
C44 C 0.0712(8) -0.0894(12) 0.1074(4) 0.059(4) Uani 1 1 d .
C45 C 0.0617(11) -0.1925(14) 0.1147(5) 0.087(5) Uani 1 1 d .
H45 H 0.0219 -0.2130 0.1306 0.104 Uiso 1 1 calc R
C46 C 0.1097(13) -0.2675(14) 0.0992(6) 0.111(8) Uani 1 1 d .
H46 H 0.1034 -0.3385 0.1046 0.133 Uiso 1 1 calc R
C47 C 0.1686(12) -0.2354(11) 0.0749(5) 0.095(6) Uani 1 1 d .
H47 H 0.2015 -0.2839 0.0632 0.115 Uiso 1 1 calc R
C48 C 0.1751(8) -0.1291(10) 0.0693(3) 0.055(3) Uani 1 1 d .
H48 H 0.2154 -0.1064 0.0539 0.066 Uiso 1 1 calc R
C49 C 0.4738(7) 0.1314(8) 0.0903(3) 0.039(3) Uani 1 1 d .
H49A H 0.5022 0.1769 0.0742 0.047 Uiso 1 1 calc R
H49B H 0.4757 0.0605 0.0808 0.047 Uiso 1 1 calc R
C50 C 0.3251(7) 0.1086(8) 0.0474(3) 0.037(3) Uani 1 1 d .
H50A H 0.3616 0.1349 0.0297 0.044 Uiso 1 1 calc R
H50B H 0.3360 0.0334 0.0496 0.044 Uiso 1 1 calc R
C51 C 0.6093(8) 0.0133(9) 0.1279(3) 0.047(3) Uani 1 1 d .
C52 C 0.6041(9) -0.0574(11) 0.1009(4) 0.070(4) Uani 1 1 d .
H52 H 0.5642 -0.0466 0.0824 0.084 Uiso 1 1 calc R
C53 C 0.6585(11) -0.1463(13) 0.1008(5) 0.090(6) Uani 1 1 d .
H53 H 0.6525 -0.1954 0.0829 0.108 Uiso 1 1 calc R
C54 C 0.7184(10) -0.1602(12) 0.1262(5) 0.085(5) Uani 1 1 d .
H54 H 0.7551 -0.2179 0.1258 0.102 Uiso 1 1 calc R
C55 C 0.7262(8) -0.0874(11) 0.1539(4) 0.063(4) Uani 1 1 d .
H55 H 0.7682 -0.0967 0.1716 0.075 Uiso 1 1 calc R
C56 C 0.6711(8) -0.0019(9) 0.1546(4) 0.056(4) Uani 1 1 d .
H56 H 0.6755 0.0455 0.1731 0.067 Uiso 1 1 calc R
C57 C 0.6228(7) 0.2339(9) 0.1286(3) 0.041(3) Uani 1 1 d .
C58 C 0.6474(8) 0.2714(10) 0.0966(4) 0.058(4) Uani 1 1 d .
H58 H 0.6221 0.2450 0.0759 0.070 Uiso 1 1 calc R
C59 C 0.7113(10) 0.3499(12) 0.0960(4) 0.076(5) Uani 1 1 d .
H59 H 0.7284 0.3759 0.0748 0.091 Uiso 1 1 calc R
C60 C 0.7481(10) 0.3876(11) 0.1262(5) 0.078(5) Uani 1 1 d .
H60 H 0.7883 0.4418 0.1258 0.093 Uiso 1 1 calc R
C61 C 0.7258(9) 0.3459(11) 0.1567(5) 0.077(5) Uani 1 1 d .
H61 H 0.7539 0.3689 0.1772 0.092 Uiso 1 1 calc R
C62 C 0.6629(8) 0.2705(10) 0.1583(4) 0.058(4) Uani 1 1 d .
H62 H 0.6478 0.2446 0.1798 0.070 Uiso 1 1 calc R
C63 C 0.3615(8) 0.3114(8) 0.0765(3) 0.038(3) Uani 1 1 d .
C64 C 0.2828(9) 0.3610(9) 0.0731(4) 0.060(4) Uani 1 1 d .
H64 H 0.2338 0.3229 0.0779 0.072 Uiso 1 1 calc R
C65 C 0.2740(11) 0.4628(11) 0.0631(5) 0.084(5) Uani 1 1 d .
H65 H 0.2206 0.4958 0.0615 0.101 Uiso 1 1 calc R
C66 C 0.3489(13) 0.5157(12) 0.0554(5) 0.099(7) Uani 1 1 d .
H66 H 0.3444 0.5862 0.0487 0.119 Uiso 1 1 calc R
C67 C 0.4309(11) 0.4695(12) 0.0570(4) 0.086(5) Uani 1 1 d .
H67 H 0.4792 0.5055 0.0501 0.103 Uiso 1 1 calc R
C68 C 0.4352(9) 0.3667(10) 0.0694(4) 0.059(4) Uani 1 1 d .
H68 H 0.4884 0.3343 0.0729 0.071 Uiso 1 1 calc R
C69 C 0.2122(8) 0.2322(9) -0.0008(3) 0.050(3) Uani 1 1 d .
C70 C 0.2804(9) 0.2923(10) -0.0081(4) 0.060(4) Uani 1 1 d .
H70 H 0.3303 0.2867 0.0061 0.072 Uiso 1 1 calc R
C71 C 0.2790(13) 0.3642(11) -0.0366(4) 0.095(6) Uani 1 1 d .
H71 H 0.3269 0.4046 -0.0413 0.114 Uiso 1 1 calc R
C72 C 0.2053(15) 0.3716(13) -0.0568(4) 0.109(7) Uani 1 1 d .
H72 H 0.2021 0.4182 -0.0755 0.130 Uiso 1 1 calc R
C73 C 0.1356(13) 0.3107(16) -0.0499(5) 0.117(8) Uani 1 1 d .
H73 H 0.0855 0.3170 -0.0639 0.141 Uiso 1 1 calc R
C74 C 0.1378(10) 0.2408(12) -0.0227(4) 0.079(5) Uani 1 1 d .
H74 H 0.0902 0.1991 -0.0188 0.095 Uiso 1 1 calc R
C75 C 0.1973(8) 0.0165(9) -0.0006(3) 0.046(3) Uani 1 1 d .
C76 C 0.2587(9) -0.0087(12) -0.0235(4) 0.072(5) Uani 1 1 d .
H76 H 0.3129 0.0220 -0.0211 0.087 Uiso 1 1 calc R
C77 C 0.2405(12) -0.0794(14) -0.0503(4) 0.095(6) Uani 1 1 d .
H77 H 0.2812 -0.0917 -0.0667 0.114 Uiso 1 1 calc R
C78 C 0.1623(12) -0.1326(13) -0.0533(5) 0.092(6) Uani 1 1 d .
H78 H 0.1524 -0.1854 -0.0698 0.111 Uiso 1 1 calc R
C79 C 0.1013(11) -0.1049(12) -0.0313(5) 0.081(5) Uani 1 1 d .
H79 H 0.0470 -0.1350 -0.0341 0.097 Uiso 1 1 calc R
C80 C 0.1179(9) -0.0321(11) -0.0045(4) 0.071(4) Uani 1 1 d .
H80 H 0.0754 -0.0163 0.0108 0.085 Uiso 1 1 calc R
Cl1 Cl 0.7770(4) 0.1273(3) 0.24384(11) 0.0837(13) Uani 1 1 d .
O1 O 0.7898(10) 0.1393(9) 0.2791(3) 0.130(6) Uani 1 1 d .
O2 O 0.8000(8) 0.0245(9) 0.2335(3) 0.119(5) Uani 1 1 d .
O3 O 0.8138(10) 0.2039(12) 0.2241(4) 0.165(7) Uani 1 1 d .
O4 O 0.6867(12) 0.1350(13) 0.2364(5) 0.182(8) Uani 1 1 d .
Cl2 Cl 0.9140(3) 0.6278(3) 0.17204(13) 0.0832(13) Uani 1 1 d .
O5 O 1.0006(11) 0.6222(13) 0.1699(6) 0.188(9) Uani 1 1 d .
O6 O 0.8862(13) 0.5433(13) 0.1877(4) 0.216(10) Uani 1 1 d .
O7 O 0.8816(14) 0.6286(13) 0.1380(5) 0.199(9) Uani 1 1 d .
O8 O 0.8966(10) 0.7265(11) 0.1846(5) 0.172(7) Uani 1 1 d .
Cl3 Cl 0.5479(4) 0.1955(4) 0.98456(13) 0.1021(16) Uani 1 1 d .
O9 O 0.5009(10) 0.2719(14) 0.9634(5) 0.174(7) Uiso 1 1 d .
O10 O 0.489(4) 0.184(4) 1.0098(16) 0.29(3) Uiso 0.50 1 d P
O11 O 0.5308(19) 0.088(2) 0.9694(8) 0.131(10) Uiso 0.50 1 d P
O12 O 0.6427(15) 0.210(2) 0.9771(7) 0.098(7) Uiso 0.50 1 d P
O10' O 0.603(3) 0.129(3) 0.9654(12) 0.186(16) Uiso 0.50 1 d P
O11' O 0.597(2) 0.285(3) 1.0045(10) 0.198(15) Uiso 0.50 1 d P
O12' O 0.5464(16) 0.1857(17) 1.0203(6) 0.083(7) Uiso 0.50 1 d P
O13 O 0.9820(12) 0.2659(16) 0.2541(6) 0.237(10) Uani 1 1 d .

loop_
_atom_site_aniso_label
_atom_site_aniso_U_11
_atom_site_aniso_U_22
_atom_site_aniso_U_33
_atom_site_aniso_U_23
_atom_site_aniso_U_13
_atom_site_aniso_U_12
Pt1 0.0413(3) 0.0443(3) 0.0367(2) -0.0008(2) -0.0008(2) 0.0016(2)
Pt2 0.0402(3) 0.0400(3) 0.0381(2) -0.00167(19) 0.0005(2) 0.0019(2)
Pt3 0.0390(3) 0.0481(3) 0.0516(3) -0.0067(2) 0.0009(2) 0.0009(2)
P1 0.038(2) 0.0398(16) 0.0371(15) -0.0032(13) -0.0031(14) 0.0061(14)
P2 0.040(2) 0.0348(16) 0.0406(16) -0.0003(12) -0.0039(14) 0.0036(14)
P3 0.042(2) 0.0434(18) 0.0434(16) 0.0011(14) -0.0044(15) 0.0037(15)
N1 0.048(7) 0.061(7) 0.037(6) 0.017(5) -0.009(5) -0.012(6)
N2 0.028(6) 0.077(8) 0.045(6) -0.005(6) 0.012(5) -0.004(5)
N3 0.060(8) 0.045(6) 0.045(6) -0.010(5) -0.014(6) 0.001(5)
N4 0.050(7) 0.042(6) 0.047(6) -0.004(5) -0.003(5) 0.008(5)
N5 0.046(7) 0.054(7) 0.054(7) -0.009(5) 0.002(6) 0.002(5)
N6 0.044(8) 0.077(8) 0.054(7) -0.002(6) 0.010(6) -0.001(6)
C1 0.035(8) 0.045(7) 0.069(9) -0.010(6) -0.004(7) 0.009(6)
C2 0.051(10) 0.073(10) 0.057(8) -0.013(7) -0.002(7) 0.026(7)
C3 0.097(14) 0.054(9) 0.095(14) 0.010(8) -0.006(11) 0.005(9)
C4 0.099(14) 0.066(11) 0.098(14) -0.026(10) 0.005(12) 0.025(10)
C5 0.091(13) 0.077(11) 0.048(8) -0.022(8) 0.006(8) 0.019(9)
C6 0.044(9) 0.057(8) 0.054(8) -0.017(7) 0.012(7) 0.021(7)
C7 0.064(11) 0.067(9) 0.050(8) -0.018(7) -0.008(7) 0.004(8)
C8 0.073(12) 0.113(15) 0.074(12) -0.044(10) 0.024(10) -0.006(10)
C9 0.090(14) 0.118(16) 0.078(12) 0.002(11) 0.047(11) -0.009(11)
C10 0.109(14) 0.084(12) 0.059(10) -0.003(8) 0.036(10) 0.000(10)
C11 0.054(10) 0.087(11) 0.037(7) -0.003(7) 0.007(7) -0.013(8)
C12 0.046(9) 0.065(9) 0.050(8) 0.019(7) 0.007(7) -0.016(7)
C13 0.087(13) 0.082(12) 0.059(9) 0.007(8) 0.003(9) -0.022(10)
C14 0.082(13) 0.078(11) 0.074(11) 0.039(10) -0.004(9) -0.031(10)
C15 0.073(12) 0.054(9) 0.090(13) 0.011(8) -0.026(10) -0.003(8)
C16 0.056(10) 0.051(8) 0.068(9) 0.001(7) 0.006(7) 0.010(7)
C17 0.047(8) 0.037(6) 0.048(7) 0.004(5) 0.001(6) 0.014(6)
C18 0.045(8) 0.033(6) 0.046(6) 0.005(5) 0.010(6) 0.012(5)
C19 0.070(10) 0.047(8) 0.061(9) -0.004(6) 0.010(8) 0.031(7)
C20 0.090(12) 0.036(7) 0.078(11) 0.005(7) 0.002(9) -0.001(7)
C21 0.075(11) 0.050(8) 0.052(8) 0.019(6) 0.020(8) 0.007(7)
C22 0.054(9) 0.049(8) 0.045(7) 0.007(6) 0.007(6) 0.017(6)
C23 0.048(9) 0.055(8) 0.042(7) 0.009(6) 0.008(6) -0.002(6)
C24 0.073(11) 0.063(9) 0.071(10) -0.002(8) 0.031(9) -0.007(8)
C25 0.101(14) 0.081(12) 0.073(11) 0.001(9) 0.039(10) -0.012(10)
C26 0.058(11) 0.075(11) 0.093(12) -0.017(9) 0.039(9) 0.002(8)
C27 0.050(9) 0.065(9) 0.049(7) -0.017(6) 0.020(6) -0.007(7)
C28 0.045(9) 0.067(9) 0.057(8) 0.010(7) 0.001(7) -0.011(7)
C29 0.064(11) 0.074(11) 0.082(11) -0.028(9) 0.011(9) 0.028(9)
C30 0.056(12) 0.088(12) 0.093(13) -0.032(10) -0.006(10) 0.026(9)
C31 0.069(12) 0.043(8) 0.115(15) -0.031(9) -0.009(11) 0.005(8)
C32 0.072(10) 0.033(6) 0.058(8) -0.001(6) 0.004(7) 0.004(6)
C33 0.047(10) 0.052(8) 0.073(10) -0.009(7) -0.007(8) 0.006(7)
C34 0.063(11) 0.062(10) 0.117(15) -0.022(9) -0.020(10) 0.015(9)
C35 0.096(16) 0.090(14) 0.112(18) -0.009(12) 0.002(13) 0.034(12)
C36 0.083(16) 0.067(12) 0.20(3) -0.015(15) -0.015(17) 0.022(11)
C37 0.042(11) 0.119(15) 0.131(17) -0.062(13) 0.023(11) 0.035(10)
C38 0.013(8) 0.110(13) 0.073(10) -0.019(9) -0.005(7) -0.007(8)
C39 0.038(10) 0.096(12) 0.070(10) -0.005(9) 0.012(8) -0.016(8)
C40 0.055(12) 0.136(18) 0.101(16) -0.038(13) 0.017(11) -0.013(11)
C41 0.092(15) 0.112(16) 0.092(14) -0.001(12) 0.028(12) -0.014(13)
C42 0.074(13) 0.112(15) 0.085(13) 0.006(11) 0.020(10) 0.012(11)
C43 0.035(10) 0.096(13) 0.078(11) -0.014(9) -0.004(8) -0.005(9)
C44 0.036(9) 0.075(10) 0.066(9) 0.013(8) 0.007(7) -0.020(7)
C45 0.086(14) 0.086(13) 0.089(13) 0.019(10) -0.002(11) -0.035(11)
C46 0.121(19) 0.056(12) 0.15(2) 0.002(12) -0.023(16) -0.023(12)
C47 0.134(17) 0.035(8) 0.114(17) -0.009(9) -0.028(14) 0.002(10)
C48 0.053(10) 0.059(9) 0.055(8) -0.009(6) 0.006(7) 0.010(7)
C49 0.047(8) 0.031(6) 0.039(6) 0.003(5) 0.008(6) -0.002(5)
C50 0.032(7) 0.035(6) 0.044(6) 0.011(5) 0.006(5) -0.001(5)
C51 0.037(9) 0.045(7) 0.060(8) 0.006(6) -0.001(6) 0.002(6)
C52 0.065(11) 0.077(10) 0.067(10) -0.016(8) 0.001(8) 0.034(9)
C53 0.096(15) 0.084(12) 0.088(13) -0.006(9) -0.012(11) 0.041(10)
C54 0.068(13) 0.069(11) 0.115(16) -0.001(9) -0.014(11) 0.027(9)
C55 0.040(9) 0.061(9) 0.086(11) 0.013(8) -0.014(8) 0.011(7)
C56 0.047(10) 0.043(7) 0.077(10) -0.005(6) -0.006(8) 0.009(6)
C57 0.025(8) 0.047(7) 0.051(7) -0.002(5) 0.001(6) -0.001(6)
C58 0.050(10) 0.066(9) 0.058(9) -0.006(7) -0.002(7) 0.009(7)
C59 0.067(12) 0.086(11) 0.076(11) 0.025(9) 0.007(9) -0.024(9)
C60 0.056(11) 0.058(10) 0.118(16) -0.002(9) -0.002(11) -0.015(8)
C61 0.064(12) 0.055(9) 0.110(15) -0.004(9) -0.008(10) -0.014(8)
C62 0.049(10) 0.060(9) 0.064(9) 0.009(7) -0.013(7) -0.006(7)
C63 0.041(8) 0.033(6) 0.041(6) -0.008(5) 0.006(6) 0.002(5)
C64 0.069(11) 0.042(7) 0.069(9) 0.005(6) 0.000(8) 0.011(7)
C65 0.083(13) 0.046(9) 0.122(16) 0.014(9) -0.005(11) 0.001(9)
C66 0.124(17) 0.041(9) 0.130(18) 0.027(9) -0.019(14) 0.024(10)
C67 0.092(14) 0.053(9) 0.113(15) 0.019(9) 0.012(11) -0.023(9)
C68 0.052(10) 0.055(8) 0.072(9) 0.002(7) 0.009(8) 0.002(7)
C69 0.041(9) 0.047(7) 0.062(9) 0.003(6) -0.007(7) -0.004(6)
C70 0.067(11) 0.055(8) 0.056(9) 0.001(6) -0.018(8) 0.004(7)
C71 0.158(19) 0.062(10) 0.065(11) 0.024(8) 0.011(12) -0.025(11)
C72 0.18(2) 0.086(13) 0.059(10) 0.049(9) -0.010(12) -0.008(14)
C73 0.113(17) 0.107(16) 0.13(2) 0.055(14) -0.032(14) 0.002(13)
C74 0.077(12) 0.077(11) 0.081(12) 0.029(8) -0.028(10) 0.000(9)
C75 0.040(8) 0.052(7) 0.043(7) -0.009(6) -0.007(6) 0.002(6)
C76 0.057(10) 0.096(12) 0.064(10) -0.030(8) 0.005(8) 0.001(9)
C77 0.089(14) 0.125(15) 0.071(12) -0.054(11) 0.016(10) 0.006(12)
C78 0.079(14) 0.103(14) 0.093(14) -0.056(11) -0.006(11) 0.004(11)
C79 0.070(12) 0.082(11) 0.090(13) -0.039(9) -0.017(10) -0.011(9)
C80 0.054(11) 0.077(10) 0.082(11) -0.025(8) 0.002(9) -0.023(8)
Cl1 0.124(4) 0.071(3) 0.058(2) 0.0017(19) 0.019(3) 0.012(3)
O1 0.260(17) 0.082(8) 0.045(7) -0.005(6) -0.008(9) -0.005(9)
O2 0.172(12) 0.089(9) 0.101(10) -0.034(7) 0.047(9) 0.014(8)
O3 0.243(17) 0.121(12) 0.136(15) 0.048(10) 0.047(13) -0.059(12)
O4 0.172(16) 0.22(2) 0.163(19) 0.051(13) 0.061(14) 0.083(13)
Cl2 0.093(4) 0.078(3) 0.081(3) 0.006(2) 0.022(3) 0.009(3)
O5 0.113(13) 0.186(18) 0.27(3) 0.071(14) 0.059(15) 0.049(11)
O6 0.40(3) 0.125(13) 0.134(16) 0.016(11) 0.119(17) -0.084(15)
O7 0.30(3) 0.178(18) 0.110(16) -0.004(11) -0.056(16) 0.045(15)
O8 0.187(14) 0.086(10) 0.24(2) -0.054(11) 0.030(14) 0.007(10)
Cl3 0.137(5) 0.101(4) 0.069(3) 0.012(3) 0.016(3) 0.003(3)
O13 0.227(19) 0.23(2) 0.25(3) 0.009(18) 0.068(18) 0.065(17)

loop_
_atom_type_symbol
_atom_type_description
_atom_type_scat_dispersion_real
_atom_type_scat_dispersion_imag
_atom_type_scat_source
Pt Pt -1.7033 8.3905 'International Tables Vol C Tables 4.2.6.8 and 6.1.1.4'
P P 0.1023 0.0942 'International Tables Vol C Tables 4.2.6.8 and 6.1.1.4'
N N 0.0061 0.0033 'International Tables Vol C Tables 4.2.6.8 and 6.1.1.4'
C C 0.0033 0.0016 'International Tables Vol C Tables 4.2.6.8 and 6.1.1.4'
Cl Cl 0.1484 0.1585 'International Tables Vol C Tables 4.2.6.8 and 6.1.1.4'
O O 0.0106 0.0060 'International Tables Vol C Tables 4.2.6.8 and 6.1.1.4'
H H 0.0000 0.0000 'International Tables Vol C Tables 4.2.6.8 and 6.1.1.4'

loop_
_geom_angle_atom_site_label_1
_geom_angle_atom_site_label_2
_geom_angle_atom_site_label_3
_geom_angle
N2 Pt1 C1 81.1(5)
N2 Pt1 N1 77.0(4)
C1 Pt1 N1 158.0(5)
N2 Pt1 P1 178.2(3)
C1 Pt1 P1 97.2(4)
N1 Pt1 P1 104.5(3)
N2 Pt1 Pt2 88.5(3)
C1 Pt1 Pt2 88.7(3)
N1 Pt1 Pt2 93.4(3)
P1 Pt1 Pt2 92.33(8)
N4 Pt2 C17 79.9(4)
N4 Pt2 N3 76.5(4)
C17 Pt2 N3 156.4(4)
N4 Pt2 P2 174.6(3)
C17 Pt2 P2 95.9(3)
N3 Pt2 P2 107.8(3)
N4 Pt2 Pt1 97.7(3)
C17 Pt2 Pt1 87.3(3)
N3 Pt2 Pt1 94.2(2)
P2 Pt2 Pt1 85.47(8)
N6 Pt3 C33 81.5(6)
N6 Pt3 N5 77.7(4)
C33 Pt3 N5 158.6(5)
N6 Pt3 P3 177.6(4)
C33 Pt3 P3 100.9(4)
N5 Pt3 P3 99.8(3)
C57 P1 C51 99.5(5)
C57 P1 C49 108.3(5)
C51 P1 C49 104.1(5)
C57 P1 Pt1 114.6(4)
C51 P1 Pt1 115.8(4)
C49 P1 Pt1 113.2(4)
C49 P2 C63 104.9(5)
C49 P2 C50 99.0(5)
C63 P2 C50 100.9(5)
C49 P2 Pt2 115.8(4)
C63 P2 Pt2 120.1(4)
C50 P2 Pt2 113.2(3)
C69 P3 C75 97.0(6)
C69 P3 C50 106.9(5)
C75 P3 C50 104.1(5)
C69 P3 Pt3 123.8(4)
C75 P3 Pt3 110.8(4)
C50 P3 Pt3 111.7(4)
C16 N1 C12 118.2(10)
C16 N1 Pt1 130.0(9)
C12 N1 Pt1 111.8(8)
C11 N2 C7 122.5(12)
C11 N2 Pt1 121.2(9)
C7 N2 Pt1 116.3(9)
C32 N3 C28 120.4(12)
C32 N3 Pt2 127.3(9)
C28 N3 Pt2 112.2(9)
C23 N4 C27 120.8(11)
C23 N4 Pt2 119.0(8)
C27 N4 Pt2 120.1(8)
C48 N5 C44 118.0(12)
C48 N5 Pt3 129.6(9)
C44 N5 Pt3 112.1(9)
C43 N6 C39 120.7(13)
C43 N6 Pt3 118.9(11)
C39 N6 Pt3 120.3(10)
C2 C1 C6 120.0(12)
C2 C1 Pt1 129.2(10)
C6 C1 Pt1 110.8(10)
C1 C2 C3 119.2(14)
C4 C3 C2 121.0(15)
C5 C4 C3 117.7(15)
C4 C5 C6 122.4(14)
C5 C6 C1 119.6(13)
C5 C6 C7 122.0(13)
C1 C6 C7 118.4(12)
N2 C7 C8 120.4(14)
N2 C7 C6 113.3(12)
C8 C7 C6 126.3(14)
C7 C8 C9 115.2(15)
C10 C9 C8 122.2(16)
C9 C10 C11 120.6(16)
N2 C11 C10 119.0(14)
N2 C11 C12 111.9(12)
C10 C11 C12 129.0(14)
C13 C12 N1 121.2(14)
C13 C12 C11 120.8(14)
N1 C12 C11 118.0(11)
C12 C13 C14 121.1(16)
C13 C14 C15 117.1(13)
C16 C15 C14 120.7(15)
N1 C16 C15 121.7(15)
C18 C17 C22 115.3(11)
C18 C17 Pt2 131.9(9)
C22 C17 Pt2 112.8(9)
C17 C18 C19 121.6(11)
C20 C19 C18 120.7(12)
C21 C20 C19 119.4(13)
C20 C21 C22 120.1(13)
C21 C22 C17 122.9(11)
C21 C22 C23 121.8(12)
C17 C22 C23 115.3(11)
N4 C23 C24 119.7(12)
N4 C23 C22 112.8(11)
C24 C23 C22 127.4(13)
C25 C24 C23 119.9(14)
C26 C25 C24 118.3(14)
C25 C26 C27 122.7(14)
C26 C27 N4 118.3(13)
C26 C27 C28 128.2(13)
N4 C27 C28 113.5(12)
N3 C28 C29 118.5(13)
N3 C28 C27 117.1(13)
C29 C28 C27 124.4(14)
C30 C29 C28 123.1(15)
C29 C30 C31 117.1(14)
C30 C31 C32 119.1(14)
N3 C32 C31 121.5(14)
C34 C33 C38 117.1(14)
C34 C33 Pt3 134.0(13)
C38 C33 Pt3 108.9(11)
C33 C34 C35 126.9(18)
C36 C35 C34 115.7(19)
C35 C36 C37 123.3(18)
C38 C37 C36 116.5(17)
C37 C38 C33 120.3(15)
C37 C38 C39 119.1(16)
C33 C38 C39 120.2(14)
N6 C39 C40 120.0(15)
N6 C39 C38 108.4(13)
C40 C39 C38 131.5(17)
C41 C40 C39 117.3(18)
C40 C41 C42 124.4(19)
C41 C42 C43 115.9(18)
N6 C43 C42 121.6(15)
N6 C43 C44 116.3(15)
C42 C43 C44 122.1(16)
C45 C44 N5 120.7(15)
C45 C44 C43 124.9(15)
N5 C44 C43 114.4(13)
C44 C45 C46 121.0(17)
C45 C46 C47 118.8(17)
C48 C47 C46 116.5(17)
N5 C48 C47 124.9(15)
P2 C49 P1 121.6(6)
P3 C50 P2 119.9(6)
C52 C51 C56 118.9(12)
C52 C51 P1 124.9(11)
C56 C51 P1 116.2(10)
C51 C52 C53 120.7(15)
C54 C53 C52 120.3(16)
C53 C54 C55 120.0(15)
C56 C55 C54 119.9(14)
C55 C56 C51 120.2(13)
C62 C57 C58 119.6(12)
C62 C57 P1 119.2(10)
C58 C57 P1 121.2(10)
C57 C58 C59 118.8(13)
C60 C59 C58 120.2(15)
C61 C60 C59 119.4(15)
C60 C61 C62 122.0(16)
C57 C62 C61 119.9(14)
C64 C63 C68 119.5(11)
C64 C63 P2 116.8(9)
C68 C63 P2 123.6(9)
C65 C64 C63 122.7(14)
C64 C65 C66 116.5(15)
C65 C66 C67 124.1(14)
C68 C67 C66 115.8(14)
C63 C68 C67 121.2(13)
C70 C69 C74 118.0(13)
C70 C69 P3 125.3(10)
C74 C69 P3 115.9(10)
C69 C70 C71 122.5(14)
C72 C71 C70 117.7(16)
C71 C72 C73 120.4(14)
C74 C73 C72 121.6(18)
C73 C74 C69 119.8(16)
C76 C75 C80 118.5(12)
C76 C75 P3 121.4(10)
C80 C75 P3 119.6(10)
C75 C76 C77 120.4(14)
C76 C77 C78 121.3(15)
C79 C78 C77 117.8(14)
C78 C79 C80 121.6(15)
C75 C80 C79 120.2(14)
O1 Cl1 O3 115.2(10)
O1 Cl1 O2 110.8(8)
O3 Cl1 O2 112.1(10)
O1 Cl1 O4 106.5(11)
O3 Cl1 O4 106.0(10)
O2 Cl1 O4 105.6(10)
O6 Cl2 O5 109.7(12)
O6 Cl2 O8 120.4(12)
O5 Cl2 O8 106.5(11)
O6 Cl2 O7 109.2(12)
O5 Cl2 O7 105.1(15)
O8 Cl2 O7 104.9(10)
O12' Cl3 O10 41(2)
O12' Cl3 O10' 120(2)
O10 Cl3 O10' 138(3)
O12' Cl3 O9 126.1(13)
O10 Cl3 O9 97(2)
O10' Cl3 O9 113.9(19)
O12' Cl3 O11 107.0(16)
O10 Cl3 O11 94(3)
O10' Cl3 O11 50.9(16)
O9 Cl3 O11 108.4(15)
O12' Cl3 O12 105.2(15)
O10 Cl3 O12 146(3)
O10' Cl3 O12 50.2(16)
O9 Cl3 O12 106.4(12)
O11 Cl3 O12 100.9(14)
O12' Cl3 O11' 67.0(16)
O10 Cl3 O11' 94(3)
O10' Cl3 O11' 113(2)
O9 Cl3 O11' 90.7(17)
O11 Cl3 O11' 158.4(19)
O12 Cl3 O11' 63.0(15)
O12' O10 Cl3 69(4)
O10' O11 Cl3 62(2)
O10' O12 Cl3 61(2)
O10' O12 O11' 120(3)
Cl3 O12 O11' 59.3(16)
O12 O10' O11 136(4)
O12 O10' Cl3 69(2)
O11 O10' Cl3 67(2)
Cl3 O11' O12 57.7(17)
Cl3 O11' O12' 51.3(15)
O12 O11' O12' 91(2)
O10 O12' Cl3 70(4)
O10 O12' O11' 109(5)
Cl3 O12' O11' 61.7(17)

loop_
_geom_bond_atom_site_label_1
_geom_bond_atom_site_label_2
_geom_bond_distance
Pt1 N2 2.033(10)
Pt1 C1 2.048(12)
Pt1 N1 2.153(10)
Pt1 P1 2.262(3)
Pt1 Pt2 3.1938(11)
Pt2 N4 1.995(10)
Pt2 C17 2.055(11)
Pt2 N3 2.204(10)
Pt2 P2 2.262(3)
Pt3 N6 2.004(11)
Pt3 C33 2.029(13)
Pt3 N5 2.169(10)
Pt3 P3 2.257(3)
P1 C57 1.832(12)
P1 C51 1.840(12)
P1 C49 1.851(11)
P2 C49 1.823(11)
P2 C63 1.846(11)
P2 C50 1.849(11)
P3 C69 1.828(13)
P3 C75 1.834(12)
P3 C50 1.836(11)
N1 C16 1.349(15)
N1 C12 1.386(15)
N2 C11 1.339(17)
N2 C7 1.362(15)
N3 C32 1.332(14)
N3 C28 1.346(15)
N4 C23 1.348(15)
N4 C27 1.384(14)
N5 C48 1.307(14)
N5 C44 1.373(15)
N6 C43 1.319(18)
N6 C39 1.349(18)
C1 C2 1.350(18)
C1 C6 1.419(16)
C2 C3 1.414(17)
C3 C4 1.41(2)
C4 C5 1.36(2)
C5 C6 1.365(18)
C6 C7 1.440(19)
C7 C8 1.410(18)
C8 C9 1.41(2)
C9 C10 1.35(2)
C10 C11 1.367(17)
C11 C12 1.458(19)
C12 C13 1.345(18)
C13 C14 1.39(2)
C14 C15 1.39(2)
C15 C16 1.357(17)
C17 C18 1.391(15)
C17 C22 1.419(16)
C18 C19 1.395(14)
C19 C20 1.387(18)
C20 C21 1.356(18)
C21 C22 1.379(16)
C22 C23 1.473(16)
C23 C24 1.409(16)
C24 C25 1.371(18)
C25 C26 1.363(19)
C26 C27 1.366(18)
C27 C28 1.435(18)
C28 C29 1.403(18)
C29 C30 1.35(2)
C30 C31 1.39(2)
C31 C32 1.404(17)
C33 C34 1.29(2)
C33 C38 1.447(18)
C34 C35 1.44(2)
C35 C36 1.34(3)
C36 C37 1.44(3)
C37 C38 1.436(19)
C38 C39 1.48(2)
C39 C40 1.41(2)
C40 C41 1.34(2)
C41 C42 1.35(2)
C42 C43 1.42(2)
C43 C44 1.468(19)
C44 C45 1.35(2)
C45 C46 1.37(2)
C46 C47 1.40(2)
C47 C48 1.369(17)
C51 C52 1.372(18)
C51 C56 1.386(16)
C52 C53 1.410(18)
C53 C54 1.33(2)
C54 C55 1.41(2)
C55 C56 1.383(15)
C57 C62 1.356(16)
C57 C58 1.394(16)
C58 C59 1.409(17)
C59 C60 1.36(2)
C60 C61 1.35(2)
C61 C62 1.372(17)
C63 C64 1.379(15)
C63 C68 1.385(16)
C64 C65 1.351(17)
C65 C66 1.39(2)
C66 C67 1.40(2)
C67 C68 1.388(17)
C69 C70 1.349(16)
C69 C74 1.402(17)
C70 C71 1.427(18)
C71 C72 1.36(2)
C72 C73 1.37(2)
C73 C74 1.37(2)
C75 C76 1.372(17)
C75 C80 1.384(16)
C76 C77 1.384(18)
C77 C78 1.39(2)
C78 C79 1.35(2)
C79 C80 1.400(18)
Cl1 O1 1.370(11)
Cl1 O3 1.375(12)
Cl1 O2 1.414(11)
Cl1 O4 1.427(17)
Cl2 O6 1.313(14)
Cl2 O5 1.359(15)
Cl2 O8 1.371(13)
Cl2 O7 1.379(18)
Cl3 O12' 1.38(2)
Cl3 O10 1.38(6)
Cl3 O10' 1.44(4)
Cl3 O9 1.442(18)
Cl3 O11 1.50(3)
Cl3 O12 1.53(2)
Cl3 O11' 1.56(4)
O10 O12' 0.97(6)
O11 O10' 1.26(4)
O12 O10' 1.26(4)
O12 O11' 1.61(4)
O11' O12' 1.63(4)
